data_4072639
loop_
_publ_author_name
'Schull, Terence L.'
'Henley, Leila'
'Deschamps, Jeffrey R.'
'Butcher, Ray J.'
'Maher, Dermot P.'
'Klug, Christopher A.'
'Swider-Lyons, Karen'
'Dressick, Walter J.'
'Bujoli, Bruno'
'Greenwood, Andrew E.'
'Congiardo, Laura K. Byington'
'Knight, D. Andrew'

_publ_section_title
;
 Organometallic Supramolecular Mixed-Valence Cobalt(I)/Cobalt(II) Aquo
 Complexes Stabilized with the Water-Soluble Phosphine Ligandp-TPPTP
 (p-triphenylphosphine triphosphonic acid)
;
_journal_issue 9
_journal_name_full Organometallics
_journal_page_first 2272
_journal_paper_doi 10.1021/om060898m
_journal_volume 26
_journal_year 2007
_chemical_formula_moiety '(C39 H51 Co4 O34 P8), 0.5(H2 O), 0.5(H2O)'
_chemical_formula_sum 'C39 H53 Co4 O35 P8'
_chemical_formula_weight 1565.29
_chemical_name_systematic
; 
 ? 
;
_space_group_IT_number 15
_symmetry_cell_setting monoclinic
_symmetry_space_group_name_Hall '-C 2yc'
_symmetry_space_group_name_H-M 'C 1 2/c 1'
_atom_sites_solution_hydrogens geom
_atom_sites_solution_primary direct
_atom_sites_solution_secondary difmap
_audit_creation_method SHELXL-97
_cell_angle_alpha 90.00
_cell_angle_beta 119.855(2)
_cell_angle_gamma 90.00
_cell_formula_units_Z 8
_cell_length_a 31.6791(18)
_cell_length_b 22.1307(18)
_cell_length_c 29.632(2)
_cell_measurement_reflns_used 9755
_cell_measurement_temperature 103(1)
_cell_measurement_theta_max 26.74
_cell_measurement_theta_min 2.41
_cell_volume 18017(2)
_computing_cell_refinement 'Bruker SMART v5.631 (Bruker, 2001b)'
_computing_data_collection 'Bruker SMART v5.631 (Bruker, 2001b)'
_computing_data_reduction
;
Bruker SAINT v6.45 (Bruker, 2002), Bruker XPREP v6.14 (Bruker, 2001a)
;
_computing_molecular_graphics 'Bruker SHELXTL v6.14 (Bruker, 2000a)'
_computing_publication_material 'Bruker SHELXTL v6.14 (Bruker, 2000a)'
_computing_structure_refinement 'Bruker SHELXTL v6.14 (Bruker, 2000a)'
_computing_structure_solution 'Bruker SHELXTL v6.14 (Bruker, 2000a)'
_diffrn_ambient_temperature 103(1)
_diffrn_measured_fraction_theta_full 0.977
_diffrn_measured_fraction_theta_max 0.977
_diffrn_measurement_device_type 'Bruker SMART 1000 CCD'
_diffrn_measurement_method '\f and \w scans'
_diffrn_radiation_monochromator graphite
_diffrn_radiation_source 'sealed tube'
_diffrn_radiation_type MoK\a
_diffrn_radiation_wavelength 0.71073
_diffrn_reflns_av_R_equivalents 0.0625
_diffrn_reflns_av_sigmaI/netI 0.0746
_diffrn_reflns_limit_h_max 40
_diffrn_reflns_limit_h_min -39
_diffrn_reflns_limit_k_max 25
_diffrn_reflns_limit_k_min -27
_diffrn_reflns_limit_l_max 36
_diffrn_reflns_limit_l_min -37
_diffrn_reflns_number 66066
_diffrn_reflns_theta_full 26.86
_diffrn_reflns_theta_max 26.86
_diffrn_reflns_theta_min 2.00
_diffrn_standards_decay_% none
_diffrn_standards_interval_time variable
_diffrn_standards_number 2135
_exptl_absorpt_coefficient_mu 1.334
_exptl_absorpt_correction_T_max 0.935
_exptl_absorpt_correction_T_min 0.723
_exptl_absorpt_correction_type multi-scan
_exptl_absorpt_process_details 'SADABS v2.10 (Bruker, 2000b)'
_exptl_crystal_colour pale_orange
_exptl_crystal_density_diffrn 1.155
_exptl_crystal_density_method 'not measured'
_exptl_crystal_description rod
_exptl_crystal_F_000 6368
_exptl_crystal_size_max 0.28
_exptl_crystal_size_mid 0.10
_exptl_crystal_size_min 0.05
_platon_squeeze_details
; 
see _refine_special_details
;
_refine_diff_density_max 0.798
_refine_diff_density_min -1.164
_refine_diff_density_rms 0.097
_refine_ls_extinction_method none
_refine_ls_goodness_of_fit_ref 0.999
_refine_ls_hydrogen_treatment mixed
_refine_ls_matrix_type full
_refine_ls_number_parameters 794
_refine_ls_number_reflns 18961
_refine_ls_number_restraints 45
_refine_ls_restrained_S_all 0.998
_refine_ls_R_factor_all 0.0737
_refine_ls_R_factor_gt 0.0497
_refine_ls_shift/su_max 0.073
_refine_ls_shift/su_mean 0.001
_refine_ls_structure_factor_coef Fsqd
_refine_ls_weighting_details 'calc w=1/[\s^2^(Fo^2^)+(0.0736P)^2^+0.0000P] where P=(Fo^2^+2Fc^2^)/3'
_refine_ls_weighting_scheme calc
_refine_ls_wR_factor_gt 0.1309
_refine_ls_wR_factor_ref 0.1392
_reflns_number_gt 12707
_reflns_number_total 18961
_reflns_threshold_expression I>2\s(I)
_cod_data_source_file om060898msi20060930_121513.cif
_cod_data_source_block ts007
_cod_depositor_comments
;
The following automatic conversions were performed:

'_symmetry_cell_setting' value 'Monoclinic' changed to 'monoclinic'
according to /home/saulius/struct/CIF-dictionaries/cif_core.dic
dictionary named 'cif_core.dic' version 2.4.1 from 2010-06-29.

Automatic conversion script
Id: cif_fix_values 1715 2011-07-08 13:25:40Z adriana 
;
_cod_original_sg_symbol_H-M 'C2/c  '
_cod_database_code 4072639

loop_
_symmetry_equiv_pos_as_xyz
'x, y, z'
'-x, y, -z+1/2'
'x+1/2, y+1/2, z'
'-x+1/2, y+1/2, -z+1/2'
'-x, -y, -z'
'x, -y, z-1/2'
'-x+1/2, -y+1/2, -z'
'x+1/2, -y+1/2, z-1/2'

loop_
_atom_site_label
_atom_site_type_symbol
_atom_site_fract_x
_atom_site_fract_y
_atom_site_fract_z
_atom_site_U_iso_or_equiv
_atom_site_adp_type
_atom_site_occupancy
_atom_site_symmetry_multiplicity
_atom_site_calc_flag
_atom_site_refinement_flags
Co1 Co 0.742308(16) 0.875929(19) 0.248248(17) 0.01583(10) Uani 1 1 d .
Co2 Co 0.798907(16) 0.71572(2) 0.030596(17) 0.01711(10) Uani 1 1 d .
Co3 Co 0.564022(16) 1.04056(2) 0.395114(18) 0.01890(11) Uani 1 1 d .
Co4 Co 0.972540(18) 1.03765(2) 0.52367(2) 0.02484(12) Uani 1 1 d .
C101 C 0.67671(14) 0.87508(15) 0.22191(14) 0.0241(8) Uani 1 1 d .
O101 O 0.63581(10) 0.87463(12) 0.20569(13) 0.0422(8) Uani 1 1 d .
C102 C 0.78201(14) 0.87842(15) 0.31797(14) 0.0241(8) Uani 1 1 d .
O102 O 0.80769(11) 0.88083(11) 0.36202(10) 0.0339(7) Uani 1 1 d .
C103 C 0.76371(13) 0.87387(15) 0.20197(14) 0.0229(8) Uani 1 1 d .
O103 O 0.77562(11) 0.87123(12) 0.17100(12) 0.0406(7) Uani 1 1 d .
P1 P 0.74409(3) 0.97724(4) 0.24721(3) 0.01448(17) Uani 1 1 d .
C1 C 0.80451(5) 1.00834(9) 0.29407(7) 0.0156(7) Uani 1 1 d G
C2 C 0.84495(7) 0.98709(9) 0.29229(7) 0.0234(8) Uani 1 1 d G
H2 H 0.8412 0.9571 0.2676 0.028 Uiso 1 1 calc R
C3 C 0.89092(6) 1.00975(10) 0.32661(8) 0.0233(8) Uani 1 1 d G
H3 H 0.9186 0.9952 0.3254 0.028 Uiso 1 1 calc R
C4 C 0.89646(6) 1.05365(9) 0.36271(7) 0.0156(7) Uani 1 1 d G
C5 C 0.85603(7) 1.07489(9) 0.36449(7) 0.0198(7) Uani 1 1 d G
H5 H 0.8598 1.1049 0.3892 0.024 Uiso 1 1 calc R
C6 C 0.81005(6) 1.05224(9) 0.33017(8) 0.0212(7) Uani 1 1 d G
H6 H 0.7824 1.0668 0.3314 0.025 Uiso 1 1 calc R
P3 P 0.95831(3) 1.08232(4) 0.40966(3) 0.01660(18) Uani 1 1 d .
O1 O 0.98045(8) 1.03913(10) 0.45678(8) 0.0170(5) Uani 1 1 d .
O2 O 0.95155(9) 1.14562(10) 0.42596(9) 0.0208(5) Uani 1 1 d .
O3 O 0.98796(8) 1.08124(10) 0.38182(9) 0.0224(5) Uani 1 1 d .
C7 C 0.72933(7) 1.00760(9) 0.18310(6) 0.0166(7) Uani 1 1 d G
C8 C 0.75624(6) 1.05465(9) 0.17890(6) 0.0187(7) Uani 1 1 d G
H8 H 0.7842 1.0694 0.2091 0.022 Uiso 1 1 calc R
C9 C 0.74218(7) 1.08014(8) 0.13058(8) 0.0189(7) Uani 1 1 d G
H9 H 0.7606 1.1123 0.1277 0.023 Uiso 1 1 calc R
C10 C 0.70121(8) 1.05858(9) 0.08645(6) 0.0163(7) Uani 1 1 d G
C11 C 0.67429(7) 1.01154(10) 0.09066(6) 0.0254(8) Uani 1 1 d G
H11 H 0.6463 0.9968 0.0605 0.030 Uiso 1 1 calc R
C12 C 0.68835(7) 0.98604(9) 0.13898(7) 0.0273(8) Uani 1 1 d G
H12 H 0.6700 0.9539 0.1419 0.033 Uiso 1 1 calc R
P4 P 0.68067(3) 1.09380(4) 0.02192(3) 0.01736(18) Uani 1 1 d .
O4 O 0.69723(9) 1.05052(10) -0.00692(9) 0.0207(5) Uani 1 1 d .
O5 O 0.62478(9) 1.09661(10) -0.00526(9) 0.0230(5) Uani 1 1 d .
O6 O 0.70406(10) 1.15642(10) 0.03151(9) 0.0266(6) Uani 1 1 d .
C13 C 0.70043(6) 1.01232(9) 0.26365(7) 0.0160(7) Uani 1 1 d G
C14 C 0.69940(7) 0.99299(9) 0.30772(7) 0.0243(8) Uani 1 1 d G
H14 H 0.7224 0.9640 0.3303 0.029 Uiso 1 1 calc R
C15 C 0.66474(8) 1.01600(10) 0.31881(7) 0.0232(8) Uani 1 1 d G
H15 H 0.6640 1.0028 0.3489 0.028 Uiso 1 1 calc R
C16 C 0.63110(7) 1.05834(9) 0.28582(8) 0.0161(7) Uani 1 1 d G
C17 C 0.63213(7) 1.07767(9) 0.24174(8) 0.0243(8) Uani 1 1 d G
H17 H 0.6091 1.1066 0.2192 0.029 Uiso 1 1 calc R
C18 C 0.66679(7) 1.05466(10) 0.23065(7) 0.0222(8) Uani 1 1 d G
H18 H 0.6675 1.0679 0.2005 0.027 Uiso 1 1 calc R
P5 P 0.58556(3) 1.08719(4) 0.30188(3) 0.01760(18) Uani 1 1 d .
O7 O 0.57648(9) 1.03855(10) 0.33249(9) 0.0242(5) Uani 1 1 d .
O8 O 0.60489(8) 1.14616(10) 0.33136(9) 0.0191(5) Uani 1 1 d .
O9 O 0.53858(8) 1.09873(12) 0.24811(9) 0.0234(5) Uani 1 1 d .
P2 P 0.74507(3) 0.77486(4) 0.25143(3) 0.01588(18) Uani 1 1 d .
C19 C 0.80614(6) 0.74628(9) 0.29989(7) 0.0177(7) Uani 1 1 d G
C20 C 0.81147(6) 0.69362(8) 0.32780(8) 0.0171(7) Uani 1 1 d G
H20 H 0.7835 0.6727 0.3235 0.020 Uiso 1 1 calc R
C21 C 0.85770(7) 0.67152(7) 0.36194(8) 0.0191(7) Uani 1 1 d G
H21 H 0.8613 0.6355 0.3810 0.023 Uiso 1 1 calc R
C22 C 0.89859(6) 0.70209(9) 0.36817(8) 0.0166(7) Uani 1 1 d G
C23 C 0.89326(6) 0.75475(9) 0.34026(9) 0.0290(9) Uani 1 1 d G
H23 H 0.9212 0.7756 0.3445 0.035 Uiso 1 1 calc R
C24 C 0.84704(7) 0.77685(8) 0.30611(8) 0.0260(8) Uani 1 1 d G
H24 H 0.8434 0.8128 0.2870 0.031 Uiso 1 1 calc R
P6 P 0.96112(3) 0.67434(4) 0.41349(4) 0.01844(19) Uani 1 1 d .
O10 O 0.97605(9) 0.70142(10) 0.46656(9) 0.0228(5) Uani 1 1 d .
O11 O 0.99233(9) 0.69725(11) 0.39068(10) 0.0243(5) Uani 1 1 d .
O12 O 0.95915(9) 0.60486(10) 0.41339(10) 0.0258(6) Uani 1 1 d .
C25 C 0.73129(7) 0.73845(9) 0.18944(6) 0.0170(7) Uani 1 1 d G
C26 C 0.68907(6) 0.75382(9) 0.14381(7) 0.0200(7) Uani 1 1 d G
H26 H 0.6668 0.7818 0.1448 0.024 Uiso 1 1 calc R
C27 C 0.67943(6) 0.72821(9) 0.09679(6) 0.0191(7) Uani 1 1 d G
H27 H 0.6506 0.7387 0.0656 0.023 Uiso 1 1 calc R
C28 C 0.71200(7) 0.68722(9) 0.09540(6) 0.0161(7) Uani 1 1 d G
C29 C 0.75423(7) 0.67184(9) 0.14102(8) 0.0201(7) Uani 1 1 d G
H29 H 0.7765 0.6438 0.1401 0.024 Uiso 1 1 calc R
C30 C 0.76387(6) 0.69746(9) 0.18804(6) 0.0196(7) Uani 1 1 d G
H30 H 0.7927 0.6869 0.2192 0.023 Uiso 1 1 calc R
P7 P 0.70269(3) 0.65782(4) 0.03270(3) 0.01540(17) Uani 1 1 d .
O13 O 0.73048(8) 0.59814(10) 0.04453(9) 0.0192(5) Uani 1 1 d .
O14 O 0.72627(8) 0.70513(10) 0.01367(9) 0.0171(5) Uani 1 1 d .
O15 O 0.64790(8) 0.65299(10) -0.00501(9) 0.0203(5) Uani 1 1 d .
C31 C 0.70258(7) 0.73998(9) 0.26946(8) 0.0197(7) Uani 1 1 d G
C32 C 0.67491(8) 0.69014(9) 0.24224(7) 0.0198(7) Uani 1 1 d G
H32 H 0.6748 0.6769 0.2117 0.024 Uiso 1 1 calc R
C33 C 0.64740(8) 0.65966(8) 0.25972(8) 0.0235(8) Uani 1 1 d G
H33 H 0.6285 0.6256 0.2411 0.028 Uiso 1 1 calc R
C34 C 0.64756(8) 0.67904(10) 0.30442(9) 0.0236(8) Uani 1 1 d G
C35 C 0.67523(9) 0.72889(11) 0.33165(8) 0.0320(9) Uani 1 1 d G
H35 H 0.6753 0.7421 0.3622 0.038 Uiso 1 1 calc R
C36 C 0.70274(8) 0.75936(9) 0.31417(8) 0.0285(9) Uani 1 1 d G
H36 H 0.7217 0.7934 0.3328 0.034 Uiso 1 1 calc R
P8 P 0.61446(5) 0.63692(5) 0.33088(5) 0.0438(3) Uani 1 1 d .
O16 O 0.60127(15) 0.57439(15) 0.30122(16) 0.0696(11) Uani 1 1 d .
O17 O 0.64867(17) 0.62608(17) 0.38825(15) 0.0834(13) Uani 1 1 d .
O18 O 0.56981(12) 0.67166(16) 0.31841(15) 0.0589(9) Uani 1 1 d .
H18A H 0.5689 0.7033 0.3023 0.088 Uiso 1 1 calc R
O1S O 0.82011(7) 0.63489(10) 0.07345(8) 0.0173(5) Uani 1 1 d D
H1B H 0.7947(3) 0.6200(12) 0.0726(8) 0.026 Uiso 1 1 d D
H1C H 0.8421(6) 0.6325(15) 0.1057(3) 0.026 Uiso 1 1 d D
O2S O 0.78092(8) 0.66278(10) -0.03786(9) 0.0242(5) Uani 1 1 d D
H2B H 0.7703(6) 0.6279(5) -0.0354(13) 0.036 Uiso 1 1 d D
H2C H 0.8099(3) 0.6551(12) -0.0318(9) 0.036 Uiso 1 1 d D
O3S O 0.81108(9) 0.76770(11) 0.09618(9) 0.0285(6) Uani 1 1 d D
H3A H 0.8356(4) 0.7876(10) 0.1194(11) 0.043 Uiso 1 1 d D
H3B H 0.7857(3) 0.7889(9) 0.0886(14) 0.043 Uiso 1 1 d D
O4S O 0.86935(9) 0.73048(11) 0.04569(12) 0.0402(7) Uani 1 1 d D
H4A H 0.8763(8) 0.7664(5) 0.0404(14) 0.060 Uiso 1 1 d D
H4B H 0.8899(4) 0.7065(9) 0.0440(11) 0.060 Uiso 1 1 d D
O6S O 0.56519(8) 1.13706(11) 0.39547(10) 0.0291(6) Uani 1 1 d D
H6A H 0.5745(4) 1.1518(15) 0.3750(6) 0.044 Uiso 1 1 d D
H6B H 0.5375(3) 1.1541(8) 0.3854(10) 0.044 Uiso 1 1 d D
O7S O 0.63672(8) 1.04480(9) 0.45301(9) 0.0201(5) Uani 1 1 d D
H7B H 0.6537(4) 1.0716(8) 0.4481(10) 0.030 Uiso 1 1 d D
H7C H 0.6552(5) 1.0137(5) 0.4654(12) 0.030 Uiso 1 1 d D
O8S O 0.56847(8) 0.94574(10) 0.39844(9) 0.0224(5) Uani 1 1 d D
H8B H 0.5403(3) 0.9289(8) 0.3827(11) 0.034 Uiso 1 1 d D
H8C H 0.5824(11) 0.9300(9) 0.4290(3) 0.034 Uiso 1 1 d D
O9S O 0.54795(9) 1.05023(11) 0.45714(10) 0.0285(6) Uani 1 1 d D
H9B H 0.5478(8) 1.0180(7) 0.4733(9) 0.043 Uiso 1 1 d D
H9C H 0.5196(3) 1.0656(8) 0.4462(12) 0.043 Uiso 1 1 d D
O10S O 0.48803(10) 1.03916(12) 0.34592(11) 0.0442(8) Uani 1 1 d D
H10A H 0.4906(8) 1.0126(10) 0.3262(8) 0.066 Uiso 1 1 d D
H10B H 0.4803(16) 1.0694(6) 0.3250(7) 0.066 Uiso 1 1 d D
O11S O 0.93297(8) 1.12147(11) 0.50387(9) 0.0254(6) Uani 1 1 d D
H11B H 0.9308(6) 1.1368(14) 0.4762(5) 0.038 Uiso 1 1 d D
H11C H 0.9037(2) 1.1244(16) 0.4983(7) 0.038 Uiso 1 1 d D
O12S O 0.96694(11) 1.02819(12) 0.59083(12) 0.0465(8) Uani 1 1 d D
H12A H 0.9439(3) 1.0403(14) 0.5961(8) 0.070 Uiso 1 1 d D
H12B H 0.9636(13) 0.9898(3) 0.5924(19) 0.070 Uiso 1 1 d D
O13S O 1.04037(9) 1.08841(11) 0.56710(11) 0.0331(6) Uani 1 1 d D
H13B H 1.0387(10) 1.1231(6) 0.5533(10) 0.050 Uiso 1 1 d D
H13C H 1.0679(3) 1.0750(11) 0.5722(10) 0.050 Uiso 1 1 d D
O14S O 0.90944(10) 0.97956(11) 0.47956(11) 0.0402(7) Uani 1 1 d D
H14B H 0.8988(14) 0.9612(9) 0.4503(5) 0.060 Uiso 1 1 d D
H14C H 0.9107(9) 0.9510(8) 0.4999(7) 0.060 Uiso 1 1 d D
O15S O 0.5000 0.6725(3) 0.2500 0.0644(15) Uani 1 2 d SD
H15A H 0.52881(10) 0.673(5) 0.2540(3) 0.097 Uiso 0.50 1 d PD
H15B H 0.4817(6) 0.667(2) 0.2170(3) 0.097 Uiso 0.50 1 d PD
O16S O 0.56222(10) 0.95600(14) 0.52203(16) 0.0316(12) Uiso 0.50 1 d PD
H16A H 0.5614(7) 0.9323(11) 0.5446(8) 0.047 Uiso 0.50 1 d PD
H16B H 0.5797(5) 0.9363(12) 0.5122(8) 0.047 Uiso 0.50 1 d PD

loop_
_atom_site_aniso_label
_atom_site_aniso_U_11
_atom_site_aniso_U_22
_atom_site_aniso_U_33
_atom_site_aniso_U_23
_atom_site_aniso_U_13
_atom_site_aniso_U_12
Co1 0.0135(2) 0.0178(2) 0.0149(2) -0.00125(18) 0.00613(18) 0.00084(18)
Co2 0.0142(2) 0.0213(2) 0.0171(2) 0.00073(18) 0.00884(19) 0.00030(18)
Co3 0.0167(2) 0.0218(2) 0.0231(2) 0.00970(19) 0.0135(2) 0.00659(19)
Co4 0.0230(3) 0.0260(2) 0.0269(3) -0.0003(2) 0.0135(2) 0.0028(2)
C101 0.0255(19) 0.0204(16) 0.029(2) -0.0034(15) 0.0153(16) 0.0022(15)
O101 0.0180(14) 0.0367(15) 0.067(2) -0.0053(14) 0.0178(15) 0.0008(12)
C102 0.031(2) 0.0168(16) 0.024(2) 0.0032(14) 0.0134(17) 0.0018(15)
O102 0.0429(17) 0.0287(13) 0.0194(15) 0.0015(11) 0.0075(13) -0.0020(12)
C103 0.0232(18) 0.0175(16) 0.029(2) 0.0013(15) 0.0137(16) 0.0005(14)
O103 0.0592(19) 0.0375(15) 0.0461(18) -0.0032(13) 0.0420(16) 0.0024(14)
P1 0.0121(4) 0.0182(4) 0.0121(4) -0.0001(3) 0.0052(3) -0.0010(3)
C1 0.0120(15) 0.0201(15) 0.0110(15) 0.0016(13) 0.0030(13) -0.0038(13)
C2 0.0179(17) 0.0313(18) 0.0183(18) -0.0100(15) 0.0070(15) -0.0009(15)
C3 0.0129(16) 0.0368(19) 0.0193(18) -0.0069(15) 0.0072(14) 0.0011(15)
C4 0.0139(15) 0.0174(15) 0.0152(16) 0.0012(13) 0.0071(13) -0.0026(13)
C5 0.0174(17) 0.0194(16) 0.0197(18) -0.0071(14) 0.0072(14) -0.0022(14)
C6 0.0163(17) 0.0236(17) 0.0248(19) -0.0047(14) 0.0111(15) 0.0010(14)
P3 0.0142(4) 0.0185(4) 0.0166(4) -0.0019(3) 0.0073(3) -0.0041(3)
O1 0.0132(11) 0.0208(11) 0.0147(11) -0.0009(9) 0.0053(9) 0.0014(9)
O2 0.0234(12) 0.0190(11) 0.0220(13) -0.0014(10) 0.0127(11) -0.0041(10)
O3 0.0197(12) 0.0270(12) 0.0231(13) -0.0002(10) 0.0127(11) -0.0016(10)
C7 0.0140(15) 0.0231(16) 0.0146(16) -0.0029(13) 0.0086(13) -0.0016(13)
C8 0.0162(16) 0.0247(16) 0.0109(16) -0.0030(13) 0.0035(14) -0.0043(14)
C9 0.0173(16) 0.0185(15) 0.0183(17) -0.0026(13) 0.0070(14) -0.0066(13)
C10 0.0171(16) 0.0166(15) 0.0143(16) -0.0008(12) 0.0071(14) 0.0004(13)
C11 0.0236(19) 0.0283(18) 0.0153(18) 0.0025(15) 0.0029(15) -0.0074(16)
C12 0.0245(19) 0.0313(19) 0.0212(19) 0.0014(15) 0.0076(16) -0.0131(16)
P4 0.0212(4) 0.0138(4) 0.0130(4) -0.0001(3) 0.0054(4) -0.0014(3)
O4 0.0269(13) 0.0196(11) 0.0177(12) -0.0021(9) 0.0127(10) -0.0063(10)
O5 0.0203(13) 0.0194(11) 0.0187(13) -0.0013(10) 0.0018(11) 0.0034(10)
O6 0.0385(15) 0.0157(11) 0.0193(13) 0.0017(10) 0.0096(12) -0.0038(11)
C13 0.0119(15) 0.0188(15) 0.0166(16) -0.0005(13) 0.0065(14) -0.0033(13)
C14 0.0286(19) 0.0276(18) 0.0169(18) 0.0042(14) 0.0116(16) 0.0080(16)
C15 0.0291(19) 0.0303(18) 0.0170(17) 0.0031(14) 0.0165(15) 0.0036(16)
C16 0.0122(15) 0.0188(15) 0.0171(16) -0.0011(13) 0.0071(13) -0.0044(13)
C17 0.0148(17) 0.0357(19) 0.0219(18) 0.0096(16) 0.0088(15) 0.0049(15)
C18 0.0167(17) 0.0316(18) 0.0185(17) 0.0091(15) 0.0089(15) 0.0022(15)
P5 0.0114(4) 0.0281(4) 0.0140(4) -0.0014(3) 0.0069(3) -0.0032(4)
O7 0.0274(13) 0.0284(12) 0.0238(13) -0.0018(10) 0.0179(11) -0.0086(11)
O8 0.0154(11) 0.0245(11) 0.0174(12) 0.0012(10) 0.0082(10) 0.0001(10)
O9 0.0114(11) 0.0446(14) 0.0116(12) 0.0010(11) 0.0037(10) -0.0001(11)
P2 0.0132(4) 0.0181(4) 0.0168(4) -0.0013(3) 0.0078(3) 0.0009(3)
C19 0.0158(16) 0.0222(16) 0.0156(16) 0.0024(13) 0.0083(14) 0.0035(14)
C20 0.0160(16) 0.0164(15) 0.0189(17) -0.0032(13) 0.0087(14) -0.0023(13)
C21 0.0265(18) 0.0151(15) 0.0190(17) 0.0031(13) 0.0137(15) 0.0006(14)
C22 0.0138(16) 0.0190(15) 0.0165(17) 0.0017(13) 0.0071(14) 0.0035(13)
C23 0.0190(18) 0.0249(18) 0.042(2) 0.0116(17) 0.0139(17) 0.0010(15)
C24 0.0191(17) 0.0261(18) 0.033(2) 0.0114(16) 0.0128(16) 0.0038(15)
P6 0.0157(4) 0.0181(4) 0.0209(5) 0.0032(3) 0.0087(4) 0.0036(3)
O10 0.0196(12) 0.0240(12) 0.0234(13) 0.0030(10) 0.0097(11) -0.0002(10)
O11 0.0171(12) 0.0260(12) 0.0326(14) 0.0048(11) 0.0146(11) 0.0053(10)
O12 0.0219(13) 0.0185(11) 0.0312(15) 0.0042(10) 0.0089(11) 0.0029(10)
C25 0.0184(16) 0.0178(15) 0.0185(17) -0.0004(13) 0.0120(14) -0.0009(13)
C26 0.0152(16) 0.0216(16) 0.0224(18) 0.0009(14) 0.0087(14) 0.0043(14)
C27 0.0158(16) 0.0210(16) 0.0205(18) -0.0030(14) 0.0090(14) 0.0024(14)
C28 0.0165(16) 0.0181(15) 0.0196(17) -0.0026(13) 0.0134(14) -0.0025(13)
C29 0.0203(17) 0.0218(16) 0.0205(18) 0.0024(14) 0.0119(15) 0.0070(14)
C30 0.0196(17) 0.0235(16) 0.0183(17) 0.0027(14) 0.0115(14) 0.0029(14)
P7 0.0137(4) 0.0190(4) 0.0168(4) -0.0009(3) 0.0100(3) -0.0004(3)
O13 0.0185(12) 0.0204(11) 0.0241(13) -0.0026(10) 0.0146(10) -0.0021(10)
O14 0.0145(11) 0.0224(11) 0.0182(12) -0.0003(9) 0.0110(10) 0.0004(9)
O15 0.0173(12) 0.0274(12) 0.0201(12) -0.0044(10) 0.0123(10) -0.0041(10)
C31 0.0156(16) 0.0231(16) 0.0184(17) 0.0007(14) 0.0070(14) 0.0013(14)
C32 0.0180(17) 0.0246(17) 0.0181(17) -0.0022(14) 0.0098(14) 0.0020(14)
C33 0.0259(19) 0.0196(16) 0.0248(19) -0.0015(14) 0.0124(16) 0.0019(15)
C34 0.0170(17) 0.0328(19) 0.0230(19) 0.0069(15) 0.0115(15) 0.0035(15)
C35 0.0258(19) 0.052(2) 0.0200(19) -0.0133(18) 0.0130(16) -0.0027(19)
C36 0.0221(18) 0.041(2) 0.028(2) -0.0157(17) 0.0164(16) -0.0098(17)
P8 0.0609(7) 0.0444(6) 0.0503(7) 0.0048(5) 0.0460(6) -0.0019(6)
O16 0.106(3) 0.0461(19) 0.106(3) -0.0036(19) 0.090(2) -0.0158(19)
O17 0.148(4) 0.078(3) 0.061(2) 0.0396(19) 0.080(2) 0.048(3)
O18 0.054(2) 0.066(2) 0.083(3) 0.0040(19) 0.053(2) 0.0003(18)
O1S 0.0107(11) 0.0220(11) 0.0176(12) -0.0007(10) 0.0059(10) -0.0026(9)
O2S 0.0266(13) 0.0268(12) 0.0254(13) -0.0014(11) 0.0176(11) 0.0016(11)
O3S 0.0326(15) 0.0293(13) 0.0177(13) -0.0046(11) 0.0081(12) 0.0006(12)
O4S 0.0234(14) 0.0324(14) 0.066(2) 0.0216(14) 0.0233(14) 0.0051(12)
O6S 0.0340(14) 0.0270(13) 0.0416(16) 0.0170(11) 0.0303(13) 0.0200(11)
O7S 0.0151(11) 0.0189(11) 0.0264(13) 0.0066(10) 0.0103(10) 0.0021(9)
O8S 0.0173(12) 0.0246(12) 0.0210(13) 0.0036(10) 0.0062(11) -0.0018(10)
O9S 0.0347(14) 0.0317(13) 0.0356(14) 0.0212(11) 0.0300(12) 0.0169(12)
O10S 0.0187(14) 0.0514(17) 0.0538(19) 0.0300(15) 0.0116(14) 0.0047(13)
O11S 0.0202(12) 0.0342(13) 0.0282(14) 0.0067(11) 0.0169(11) 0.0080(11)
O12S 0.060(2) 0.0417(16) 0.0534(19) 0.0061(15) 0.0403(17) 0.0180(15)
O13S 0.0369(16) 0.0254(13) 0.0363(16) 0.0025(12) 0.0176(13) 0.0014(12)
O14S 0.0305(15) 0.0284(14) 0.067(2) 0.0018(14) 0.0281(16) 0.0032(12)
O15S 0.042(3) 0.097(4) 0.042(3) 0.000 0.011(2) 0.000

loop_
_atom_type_symbol
_atom_type_description
_atom_type_scat_dispersion_real
_atom_type_scat_dispersion_imag
_atom_type_scat_source
C C 0.0033 0.0016 'International Tables Vol C Tables 4.2.6.8 and 6.1.1.4'
H H 0.0000 0.0000 'International Tables Vol C Tables 4.2.6.8 and 6.1.1.4'
O O 0.0106 0.0060 'International Tables Vol C Tables 4.2.6.8 and 6.1.1.4'
P P 0.1023 0.0942 'International Tables Vol C Tables 4.2.6.8 and 6.1.1.4'
Co Co 0.3494 0.9721 'International Tables Vol C Tables 4.2.6.8 and 6.1.1.4'

loop_
_geom_angle_atom_site_label_1
_geom_angle_atom_site_label_2
_geom_angle_atom_site_label_3
_geom_angle
_geom_angle_site_symmetry_1
_geom_angle_site_symmetry_3
C102 Co1 C103 123.89(17) . .
C102 Co1 C101 119.13(17) . .
C103 Co1 C101 116.99(17) . .
C102 Co1 P2 89.54(11) . .
C103 Co1 P2 89.15(11) . .
C101 Co1 P2 91.15(11) . .
C102 Co1 P1 88.70(11) . .
C103 Co1 P1 89.61(11) . .
C101 Co1 P1 92.04(11) . .
P2 Co1 P1 176.80(4) . .
O4S Co2 O14 92.10(9) . 7_665
O4S Co2 O1S 91.03(9) . .
O14 Co2 O1S 176.81(8) 7_665 .
O4S Co2 O14 177.11(9) . .
O14 Co2 O14 85.05(9) 7_665 .
O1S Co2 O14 91.82(8) . .
O4S Co2 O3S 91.81(11) . .
O14 Co2 O3S 87.65(9) 7_665 .
O1S Co2 O3S 92.88(9) . .
O14 Co2 O3S 87.56(9) . .
O4S Co2 O2S 92.32(11) . .
O14 Co2 O2S 91.45(9) 7_665 .
O1S Co2 O2S 87.79(9) . .
O14 Co2 O2S 88.27(9) . .
O3S Co2 O2S 175.80(9) . .
O7S Co3 O7 96.49(10) . .
O7S Co3 O8S 89.17(8) . .
O7 Co3 O8S 88.99(9) . .
O7S Co3 O10S 171.01(11) . .
O7 Co3 O10S 92.37(11) . .
O8S Co3 O10S 92.56(10) . .
O7S Co3 O6S 86.65(9) . .
O7 Co3 O6S 90.88(9) . .
O8S Co3 O6S 175.77(9) . .
O10S Co3 O6S 91.67(10) . .
O7S Co3 O9S 85.78(10) . .
O7 Co3 O9S 174.89(9) . .
O8S Co3 O9S 95.63(9) . .
O10S Co3 O9S 85.27(11) . .
O6S Co3 O9S 84.67(9) . .
O12S Co4 O1 174.87(10) . .
O12S Co4 O1 92.30(10) . 5_776
O1 Co4 O1 82.82(9) . 5_776
O12S Co4 O11S 91.83(10) . .
O1 Co4 O11S 93.20(9) . .
O1 Co4 O11S 172.37(9) 5_776 .
O12S Co4 O14S 91.41(12) . .
O1 Co4 O14S 87.04(10) . .
O1 Co4 O14S 90.05(9) 5_776 .
O11S Co4 O14S 96.26(9) . .
O12S Co4 O13S 90.89(11) . .
O1 Co4 O13S 90.19(10) . .
O1 Co4 O13S 84.32(9) 5_776 .
O11S Co4 O13S 89.20(9) . .
O14S Co4 O13S 174.00(10) . .
O101 C101 Co1 179.7(4) . .
O102 C102 Co1 178.7(4) . .
O103 C103 Co1 177.1(3) . .
C7 P1 C1 105.97(10) . .
C7 P1 C13 106.20(10) . .
C1 P1 C13 106.03(10) . .
C7 P1 Co1 112.55(7) . .
C1 P1 Co1 112.67(7) . .
C13 P1 Co1 112.85(7) . .
C2 C1 C6 120.0 . .
C2 C1 P1 118.33(11) . .
C6 C1 P1 121.67(11) . .
C1 C2 C3 120.0 . .
C1 C2 H2 120.0 . .
C3 C2 H2 120.0 . .
C4 C3 C2 120.0 . .
C4 C3 H3 120.0 . .
C2 C3 H3 120.0 . .
C3 C4 C5 120.0 . .
C3 C4 P3 119.75(11) . .
C5 C4 P3 120.23(11) . .
C6 C5 C4 120.0 . .
C6 C5 H5 120.0 . .
C4 C5 H5 120.0 . .
C5 C6 C1 120.0 . .
C5 C6 H6 120.0 . .
C1 C6 H6 120.0 . .
O3 P3 O2 113.87(13) . .
O3 P3 O1 110.75(13) . .
O2 P3 O1 110.68(13) . .
O3 P3 C4 107.01(12) . .
O2 P3 C4 106.69(12) . .
O1 P3 C4 107.49(12) . .
P3 O1 Co4 130.11(13) . .
P3 O1 Co4 132.71(14) . 5_776
Co4 O1 Co4 97.18(9) . 5_776
C8 C7 C12 120.0 . .
C8 C7 P1 120.88(11) . .
C12 C7 P1 118.92(11) . .
C9 C8 C7 120.0 . .
C9 C8 H8 120.0 . .
C7 C8 H8 120.0 . .
C8 C9 C10 120.0 . .
C8 C9 H9 120.0 . .
C10 C9 H9 120.0 . .
C11 C10 C9 120.0 . .
C11 C10 P4 119.37(11) . .
C9 C10 P4 120.60(11) . .
C12 C11 C10 120.0 . .
C12 C11 H11 120.0 . .
C10 C11 H11 120.0 . .
C11 C12 C7 120.0 . .
C11 C12 H12 120.0 . .
C7 C12 H12 120.0 . .
O6 P4 O5 112.66(14) . .
O6 P4 O4 113.55(14) . .
O5 P4 O4 110.85(13) . .
O6 P4 C10 107.45(12) . .
O5 P4 C10 106.14(12) . .
O4 P4 C10 105.61(12) . .
C14 C13 C18 120.0 . .
C14 C13 P1 119.24(11) . .
C18 C13 P1 120.63(11) . .
C15 C14 C13 120.0 . .
C15 C14 H14 120.0 . .
C13 C14 H14 120.0 . .
C14 C15 C16 120.0 . .
C14 C15 H15 120.0 . .
C16 C15 H15 120.0 . .
C17 C16 C15 120.0 . .
C17 C16 P5 121.55(11) . .
C15 C16 P5 118.45(11) . .
C16 C17 C18 120.0 . .
C16 C17 H17 120.0 . .
C18 C17 H17 120.0 . .
C17 C18 C13 120.0 . .
C17 C18 H18 120.0 . .
C13 C18 H18 120.0 . .
O8 P5 O7 113.94(13) . .
O8 P5 O9 110.56(14) . .
O7 P5 O9 110.78(14) . .
O8 P5 C16 107.62(12) . .
O7 P5 C16 108.23(12) . .
O9 P5 C16 105.26(12) . .
P5 O7 Co3 133.73(15) . .
C31 P2 C25 105.06(10) . .
C31 P2 C19 105.26(10) . .
C25 P2 C19 105.07(10) . .
C31 P2 Co1 114.27(8) . .
C25 P2 Co1 114.13(7) . .
C19 P2 Co1 112.16(7) . .
C20 C19 C24 120.0 . .
C20 C19 P2 121.17(11) . .
C24 C19 P2 118.75(11) . .
C21 C20 C19 120.0 . .
C21 C20 H20 120.0 . .
C19 C20 H20 120.0 . .
C20 C21 C22 120.0 . .
C20 C21 H21 120.0 . .
C22 C21 H21 120.0 . .
C23 C22 C21 120.0 . .
C23 C22 P6 118.49(11) . .
C21 C22 P6 121.51(11) . .
C22 C23 C24 120.0 . .
C22 C23 H23 120.0 . .
C24 C23 H23 120.0 . .
C23 C24 C19 120.0 . .
C23 C24 H24 120.0 . .
C19 C24 H24 120.0 . .
O10 P6 O11 112.83(14) . .
O10 P6 O12 112.77(14) . .
O11 P6 O12 111.33(14) . .
O10 P6 C22 106.72(12) . .
O11 P6 C22 105.13(12) . .
O12 P6 C22 107.52(12) . .
C26 C25 C30 120.0 . .
C26 C25 P2 119.78(10) . .
C30 C25 P2 120.17(10) . .
C27 C26 C25 120.0 . .
C27 C26 H26 120.0 . .
C25 C26 H26 120.0 . .
C26 C27 C28 120.0 . .
C26 C27 H27 120.0 . .
C28 C27 H27 120.0 . .
C27 C28 C29 120.0 . .
C27 C28 P7 120.68(11) . .
C29 C28 P7 119.10(11) . .
C30 C29 C28 120.0 . .
C30 C29 H29 120.0 . .
C28 C29 H29 120.0 . .
C29 C30 C25 120.0 . .
C29 C30 H30 120.0 . .
C25 C30 H30 120.0 . .
O13 P7 O15 114.94(13) . .
O13 P7 O14 109.94(13) . .
O15 P7 O14 111.04(13) . .
O13 P7 C28 106.75(12) . .
O15 P7 C28 108.32(12) . .
O14 P7 C28 105.29(12) . .
P7 O14 Co2 133.82(13) . 7_665
P7 O14 Co2 131.00(13) . .
Co2 O14 Co2 94.95(9) 7_665 .
C32 C31 C36 120.0 . .
C32 C31 P2 120.25(11) . .
C36 C31 P2 119.31(11) . .
C31 C32 C33 120.0 . .
C31 C32 H32 120.0 . .
C33 C32 H32 120.0 . .
C34 C33 C32 120.0 . .
C34 C33 H33 120.0 . .
C32 C33 H33 120.0 . .
C33 C34 C35 120.0 . .
C33 C34 P8 121.06(13) . .
C35 C34 P8 118.83(13) . .
C34 C35 C36 120.0 . .
C34 C35 H35 120.0 . .
C36 C35 H35 120.0 . .
C35 C36 C31 120.0 . .
C35 C36 H36 120.0 . .
C31 C36 H36 120.0 . .
O18 P8 O17 115.0(2) . .
O18 P8 O16 111.1(2) . .
O17 P8 O16 109.2(2) . .
O18 P8 C34 107.76(17) . .
O17 P8 C34 108.5(2) . .
O16 P8 C34 104.78(15) . .
P8 O18 H18A 109.5 . .
Co2 O1S H1B 107.2(12) . .
Co2 O1S H1C 124(2) . .
H1B O1S H1C 103.8(16) . .
Co2 O2S H2B 110(3) . .
Co2 O2S H2C 99.0(14) . .
H2B O2S H2C 103.2(17) . .
Co2 O3S H3A 134(2) . .
Co2 O3S H3B 110(2) . .
H3A O3S H3B 106.4(15) . .
Co2 O4S H4A 117.0(14) . .
Co2 O4S H4B 130.9(13) . .
H4A O4S H4B 106.8(19) . .
Co3 O6S H6A 113(2) . .
Co3 O6S H6B 115.1(14) . .
H6A O6S H6B 103.6(18) . .
Co3 O7S H7B 114.8(11) . .
Co3 O7S H7C 123.8(14) . .
H7B O7S H7C 105.9(15) . .
Co3 O8S H8B 112.3(14) . .
Co3 O8S H8C 116.2(14) . .
H8B O8S H8C 104.2(18) . .
Co3 O9S H9B 118(2) . .
Co3 O9S H9C 111(2) . .
H9B O9S H9C 104.1(18) . .
Co3 O10S H10A 91.0(15) . .
Co3 O10S H10B 108(3) . .
H10A O10S H10B 97.5(17) . .
Co4 O11S H11B 111(2) . .
Co4 O11S H11C 123(2) . .
H11B O11S H11C 102.8(16) . .
Co4 O12S H12A 128.4(19) . .
Co4 O12S H12B 103(3) . .
H12A O12S H12B 99.2(19) . .
Co4 O13S H13B 111.7(19) . .
Co4 O13S H13C 122.7(14) . .
H13B O13S H13C 102.0(19) . .
Co4 O14S H14B 132(3) . .
Co4 O14S H14C 107.7(16) . .
H14B O14S H14C 102.6(10) . .
H15A O15S H15B 103.0(10) . .
H16A O16S H16B 103.1(11) . .

loop_
_geom_bond_atom_site_label_1
_geom_bond_atom_site_label_2
_geom_bond_distance
_geom_bond_site_symmetry_2
Co1 C102 1.807(4) .
Co1 C103 1.808(4) .
Co1 C101 1.820(4) .
Co1 P2 2.2386(9) .
Co1 P1 2.2434(9) .
Co2 O4S 2.072(3) .
Co2 O14 2.094(2) 7_665
Co2 O1S 2.101(2) .
Co2 O14 2.110(2) .
Co2 O3S 2.122(2) .
Co2 O2S 2.159(2) .
Co3 O7S 2.079(2) .
Co3 O7 2.081(2) .
Co3 O8S 2.102(2) .
Co3 O10S 2.104(3) .
Co3 O6S 2.136(2) .
Co3 O9S 2.148(2) .
Co4 O12S 2.094(3) .
Co4 O1 2.118(2) .
Co4 O1 2.140(2) 5_776
Co4 O11S 2.150(2) .
Co4 O14S 2.181(3) .
Co4 O13S 2.187(3) .
C101 O101 1.136(4) .
C102 O102 1.145(4) .
C103 O103 1.154(4) .
P1 C7 1.8422(16) .
P1 C1 1.8491(16) .
P1 C13 1.8504(17) .
C1 C2 1.3900 .
C1 C6 1.3900 .
C2 C3 1.3900 .
C2 H2 0.9500 .
C3 C4 1.3900 .
C3 H3 0.9500 .
C4 C5 1.3900 .
C4 P3 1.8609(16) .
C5 C6 1.3900 .
C5 H5 0.9500 .
C6 H6 0.9500 .
P3 O3 1.528(3) .
P3 O2 1.531(2) .
P3 O1 1.543(2) .
O1 Co4 2.140(2) 5_776
C7 C8 1.3900 .
C7 C12 1.3900 .
C8 C9 1.3900 .
C8 H8 0.9500 .
C9 C10 1.3900 .
C9 H9 0.9500 .
C10 C11 1.3900 .
C10 P4 1.8570(16) .
C11 C12 1.3900 .
C11 H11 0.9500 .
C12 H12 0.9500 .
P4 O6 1.530(2) .
P4 O5 1.539(3) .
P4 O4 1.539(2) .
C13 C14 1.3900 .
C13 C18 1.3900 .
C14 C15 1.3900 .
C14 H14 0.9500 .
C15 C16 1.3900 .
C15 H15 0.9500 .
C16 C17 1.3900 .
C16 P5 1.8436(17) .
C17 C18 1.3900 .
C17 H17 0.9500 .
C18 H18 0.9500 .
P5 O8 1.520(2) .
P5 O7 1.525(2) .
P5 O9 1.568(2) .
P2 C31 1.8464(18) .
P2 C25 1.8482(16) .
P2 C19 1.8544(17) .
C19 C20 1.3900 .
C19 C24 1.3900 .
C20 C21 1.3900 .
C20 H20 0.9500 .
C21 C22 1.3900 .
C21 H21 0.9500 .
C22 C23 1.3900 .
C22 P6 1.8591(17) .
C23 C24 1.3900 .
C23 H23 0.9500 .
C24 H24 0.9500 .
P6 O10 1.522(3) .
P6 O11 1.535(3) .
P6 O12 1.539(2) .
C25 C26 1.3900 .
C25 C30 1.3900 .
C26 C27 1.3900 .
C26 H26 0.9500 .
C27 C28 1.3900 .
C27 H27 0.9500 .
C28 C29 1.3900 .
C28 P7 1.8482(16) .
C29 C30 1.3900 .
C29 H29 0.9500 .
C30 H30 0.9500 .
P7 O13 1.528(2) .
P7 O15 1.530(2) .
P7 O14 1.547(2) .
O14 Co2 2.094(2) 7_665
C31 C32 1.3900 .
C31 C36 1.3900 .
C32 C33 1.3900 .
C32 H32 0.9500 .
C33 C34 1.3900 .
C33 H33 0.9500 .
C34 C35 1.3900 .
C34 P8 1.8443(19) .
C35 C36 1.3900 .
C35 H35 0.9500 .
C36 H36 0.9500 .
P8 O18 1.486(3) .
P8 O17 1.513(4) .
P8 O16 1.580(4) .
O18 H18A 0.8400 .
O1S H1B 0.860(2) .
O1S H1C 0.860(2) .
O2S H2B 0.860(2) .
O2S H2C 0.860(2) .
O3S H3A 0.859(2) .
O3S H3B 0.859(2) .
O4S H4A 0.860(2) .
O4S H4B 0.860(2) .
O6S H6A 0.860(2) .
O6S H6B 0.860(2) .
O7S H7B 0.859(2) .
O7S H7C 0.859(2) .
O8S H8B 0.860(2) .
O8S H8C 0.860(2) .
O9S H9B 0.860(2) .
O9S H9C 0.860(2) .
O10S H10A 0.860(2) .
O10S H10B 0.860(2) .
O11S H11B 0.860(2) .
O11S H11C 0.860(2) .
O12S H12A 0.860(2) .
O12S H12B 0.860(2) .
O13S H13B 0.860(2) .
O13S H13C 0.860(2) .
O14S H14B 0.860(2) .
O14S H14C 0.860(2) .
O15S H15A 0.8602(13) .
O15S H15B 0.8602(10) .
O16S H16A 0.8601(10) .
O16S H16B 0.8600(10) .

loop_
_geom_torsion_atom_site_label_1
_geom_torsion_atom_site_label_2
_geom_torsion_atom_site_label_3
_geom_torsion_atom_site_label_4
_geom_torsion
_geom_torsion_site_symmetry_1
_geom_torsion_site_symmetry_4
C102 Co1 C101 O101 13(100) . .
C103 Co1 C101 O101 -167(100) . .
P2 Co1 C101 O101 103(100) . .
P1 Co1 C101 O101 -76(100) . .
C103 Co1 C102 O102 45(18) . .
C101 Co1 C102 O102 -135(18) . .
P2 Co1 C102 O102 134(18) . .
P1 Co1 C102 O102 -44(18) . .
C102 Co1 C103 O103 151(7) . .
C101 Co1 C103 O103 -29(7) . .
P2 Co1 C103 O103 62(7) . .
P1 Co1 C103 O103 -121(7) . .
C102 Co1 P1 C7 157.22(14) . .
C103 Co1 P1 C7 33.31(14) . .
C101 Co1 P1 C7 -83.68(14) . .
P2 Co1 P1 C7 100.6(7) . .
C102 Co1 P1 C1 37.47(14) . .
C103 Co1 P1 C1 -86.44(14) . .
C101 Co1 P1 C1 156.57(14) . .
P2 Co1 P1 C1 -19.2(7) . .
C102 Co1 P1 C13 -82.59(14) . .
C103 Co1 P1 C13 153.50(14) . .
C101 Co1 P1 C13 36.52(14) . .
P2 Co1 P1 C13 -139.2(7) . .
C7 P1 C1 C2 -70.63(14) . .
C13 P1 C1 C2 176.77(11) . .
Co1 P1 C1 C2 52.86(13) . .
C7 P1 C1 C6 108.83(13) . .
C13 P1 C1 C6 -3.76(15) . .
Co1 P1 C1 C6 -127.68(11) . .
C6 C1 C2 C3 0.0 . .
P1 C1 C2 C3 179.47(15) . .
C1 C2 C3 C4 0.0 . .
C2 C3 C4 C5 0.0 . .
C2 C3 C4 P3 178.42(15) . .
C3 C4 C5 C6 0.0 . .
P3 C4 C5 C6 -178.41(15) . .
C4 C5 C6 C1 0.0 . .
C2 C1 C6 C5 0.0 . .
P1 C1 C6 C5 -179.46(15) . .
C3 C4 P3 O3 33.10(16) . .
C5 C4 P3 O3 -148.48(14) . .
C3 C4 P3 O2 155.34(14) . .
C5 C4 P3 O2 -26.24(16) . .
C3 C4 P3 O1 -85.90(15) . .
C5 C4 P3 O1 92.52(15) . .
O3 P3 O1 Co4 158.96(15) . .
O2 P3 O1 Co4 31.7(2) . .
C4 P3 O1 Co4 -84.47(17) . .
O3 P3 O1 Co4 -21.7(2) . 5_776
O2 P3 O1 Co4 -148.97(16) . 5_776
C4 P3 O1 Co4 94.87(17) . 5_776
O12S Co4 O1 P3 161.6(11) . .
O1 Co4 O1 P3 179.5(2) 5_776 .
O11S Co4 O1 P3 -7.03(18) . .
O14S Co4 O1 P3 89.09(17) . .
O13S Co4 O1 P3 -96.24(17) . .
O12S Co4 O1 Co4 -17.9(12) . 5_776
O1 Co4 O1 Co4 0.0 5_776 5_776
O11S Co4 O1 Co4 173.46(9) . 5_776
O14S Co4 O1 Co4 -90.42(10) . 5_776
O13S Co4 O1 Co4 84.25(9) . 5_776
C1 P1 C7 C8 -12.82(15) . .
C13 P1 C7 C8 99.66(14) . .
Co1 P1 C7 C8 -136.38(11) . .
C1 P1 C7 C12 172.26(11) . .
C13 P1 C7 C12 -75.26(13) . .
Co1 P1 C7 C12 48.69(13) . .
C12 C7 C8 C9 0.0 . .
P1 C7 C8 C9 -174.87(16) . .
C7 C8 C9 C10 0.0 . .
C8 C9 C10 C11 0.0 . .
C8 C9 C10 P4 177.92(16) . .
C9 C10 C11 C12 0.0 . .
P4 C10 C11 C12 -177.94(16) . .
C10 C11 C12 C7 0.0 . .
C8 C7 C12 C11 0.0 . .
P1 C7 C12 C11 174.97(15) . .
C11 C10 P4 O6 159.11(15) . .
C9 C10 P4 O6 -18.82(18) . .
C11 C10 P4 O5 38.36(16) . .
C9 C10 P4 O5 -139.57(14) . .
C11 C10 P4 O4 -79.38(15) . .
C9 C10 P4 O4 102.68(15) . .
C7 P1 C13 C14 173.22(12) . .
C1 P1 C13 C14 -74.34(14) . .
Co1 P1 C13 C14 49.46(13) . .
C7 P1 C13 C18 -2.56(14) . .
C1 P1 C13 C18 109.87(13) . .
Co1 P1 C13 C18 -126.33(11) . .
C18 C13 C14 C15 0.0 . .
P1 C13 C14 C15 -175.81(14) . .
C13 C14 C15 C16 0.0 . .
C14 C15 C16 C17 0.0 . .
C14 C15 C16 P5 179.59(15) . .
C15 C16 C17 C18 0.0 . .
P5 C16 C17 C18 -179.58(16) . .
C16 C17 C18 C13 0.0 . .
C14 C13 C18 C17 0.0 . .
P1 C13 C18 C17 175.76(15) . .
C17 C16 P5 O8 -84.80(15) . .
C15 C16 P5 O8 95.62(15) . .
C17 C16 P5 O7 151.64(14) . .
C15 C16 P5 O7 -27.94(17) . .
C17 C16 P5 O9 33.15(17) . .
C15 C16 P5 O9 -146.44(14) . .
O8 P5 O7 Co3 22.4(3) . .
O9 P5 O7 Co3 -103.0(2) . .
C16 P5 O7 Co3 142.08(18) . .
O7S Co3 O7 P5 -83.7(2) . .
O8S Co3 O7 P5 -172.8(2) . .
O10S Co3 O7 P5 94.7(2) . .
O6S Co3 O7 P5 3.0(2) . .
O9S Co3 O7 P5 32.4(12) . .
C102 Co1 P2 C31 82.30(15) . .
C103 Co1 P2 C31 -153.79(14) . .
C101 Co1 P2 C31 -36.82(14) . .
P1 Co1 P2 C31 138.9(7) . .
C102 Co1 P2 C25 -156.74(14) . .
C103 Co1 P2 C25 -32.84(14) . .
C101 Co1 P2 C25 84.14(14) . .
P1 Co1 P2 C25 -100.1(7) . .
C102 Co1 P2 C19 -37.39(15) . .
C103 Co1 P2 C19 86.51(14) . .
C101 Co1 P2 C19 -156.51(14) . .
P1 Co1 P2 C19 19.2(7) . .
C31 P2 C19 C20 21.34(15) . .
C25 P2 C19 C20 -89.30(14) . .
Co1 P2 C19 C20 146.17(10) . .
C31 P2 C19 C24 -161.91(12) . .
C25 P2 C19 C24 87.46(13) . .
Co1 P2 C19 C24 -37.08(13) . .
C24 C19 C20 C21 0.0 . .
P2 C19 C20 C21 176.71(15) . .
C19 C20 C21 C22 0.0 . .
C20 C21 C22 C23 0.0 . .
C20 C21 C22 P6 179.85(16) . .
C21 C22 C23 C24 0.0 . .
P6 C22 C23 C24 -179.85(15) . .
C22 C23 C24 C19 0.0 . .
C20 C19 C24 C23 0.0 . .
P2 C19 C24 C23 -176.79(15) . .
C23 C22 P6 O10 92.09(15) . .
C21 C22 P6 O10 -87.77(16) . .
C23 C22 P6 O11 -27.97(16) . .
C21 C22 P6 O11 152.18(14) . .
C23 C22 P6 O12 -146.68(14) . .
C21 C22 P6 O12 33.47(18) . .
C31 P2 C25 C26 73.90(13) . .
C19 P2 C25 C26 -175.32(11) . .
Co1 P2 C25 C26 -52.04(12) . .
C31 P2 C25 C30 -108.45(13) . .
C19 P2 C25 C30 2.33(14) . .
Co1 P2 C25 C30 125.60(10) . .
C30 C25 C26 C27 0.0 . .
P2 C25 C26 C27 177.65(15) . .
C25 C26 C27 C28 0.0 . .
C26 C27 C28 C29 0.0 . .
C26 C27 C28 P7 -174.54(15) . .
C27 C28 C29 C30 0.0 . .
P7 C28 C29 C30 174.63(15) . .
C28 C29 C30 C25 0.0 . .
C26 C25 C30 C29 0.0 . .
P2 C25 C30 C29 -177.64(15) . .
C27 C28 P7 O13 -157.65(13) . .
C29 C28 P7 O13 27.76(15) . .
C27 C28 P7 O15 -33.35(16) . .
C29 C28 P7 O15 152.06(13) . .
C27 C28 P7 O14 85.51(15) . .
C29 C28 P7 O14 -89.09(14) . .
O13 P7 O14 Co2 157.59(16) . 7_665
O15 P7 O14 Co2 29.3(2) . 7_665
C28 P7 O14 Co2 -87.77(18) . 7_665
O13 P7 O14 Co2 -29.4(2) . .
O15 P7 O14 Co2 -157.76(15) . .
C28 P7 O14 Co2 85.22(17) . .
O4S Co2 O14 P7 -165(2) . .
O14 Co2 O14 P7 -174.9(2) 7_665 .
O1S Co2 O14 P7 5.73(18) . .
O3S Co2 O14 P7 -87.07(18) . .
O2S Co2 O14 P7 93.46(18) . .
O4S Co2 O14 Co2 10(2) . 7_665
O14 Co2 O14 Co2 0.0 7_665 7_665
O1S Co2 O14 Co2 -179.34(9) . 7_665
O3S Co2 O14 Co2 87.85(10) . 7_665
O2S Co2 O14 Co2 -91.61(9) . 7_665
C25 P2 C31 C32 9.61(15) . .
C19 P2 C31 C32 -101.04(14) . .
Co1 P2 C31 C32 135.47(11) . .
C25 P2 C31 C36 -178.00(12) . .
C19 P2 C31 C36 71.35(14) . .
Co1 P2 C31 C36 -52.14(13) . .
C36 C31 C32 C33 0.0 . .
P2 C31 C32 C33 172.34(15) . .
C31 C32 C33 C34 0.0 . .
C32 C33 C34 C35 0.0 . .
C32 C33 C34 P8 -176.25(17) . .
C33 C34 C35 C36 0.0 . .
P8 C34 C35 C36 176.33(17) . .
C34 C35 C36 C31 0.0 . .
C32 C31 C36 C35 0.0 . .
P2 C31 C36 C35 -172.41(15) . .
C33 C34 P8 O18 -105.2(2) . .
C35 C34 P8 O18 78.5(2) . .
C33 C34 P8 O17 129.73(19) . .
C35 C34 P8 O17 -46.6(2) . .
C33 C34 P8 O16 13.2(2) . .
C35 C34 P8 O16 -163.14(19) . .

loop_
_platon_squeeze_void_nr
_platon_squeeze_void_average_x
_platon_squeeze_void_average_y
_platon_squeeze_void_average_z
_platon_squeeze_void_volume
_platon_squeeze_void_count_electrons
1 0.148 0.750 -0.102 3387.6 1215.3
2 0.648 0.250 -0.102 3387.6 1215.3
